data_7152771
loop_
_publ_author_name
'Lyall, Catherine L.'
'Uosis-Martin, Mario'
'Lowe, John P.'
'Mahon, Mary F.'
'Panto\,s, G Dan'
'Lewis, Simon E.'

_publ_section_title
;
 Aliphatic C-H activation with aluminium trichloride-acetyl chloride:
 expanding the scope of the Baddeley reaction for the functionalisation of
 saturated hydrocarbons.
;
_journal_issue 9
_journal_name_full 'Organic &amp; biomolecular chemistry'
_journal_page_first 1468
_journal_page_last 1475
_journal_paper_doi 10.1039/c2ob26765a
_journal_volume 11
_journal_year 2013
_chemical_formula_sum 'C14 H24 O2'
_chemical_formula_weight 224.33
_chemical_name_systematic
;
?
;
_space_group_IT_number 2
_symmetry_cell_setting triclinic
_symmetry_space_group_name_Hall '-P 1'
_symmetry_space_group_name_H-M 'P -1'
_atom_sites_solution_hydrogens geom
_atom_sites_solution_primary direct
_atom_sites_solution_secondary difmap
_audit_creation_method SHELXL-97
_cell_angle_alpha 67.311(1)
_cell_angle_beta 70.995(1)
_cell_angle_gamma 82.495(1)
_cell_formula_units_Z 4
_cell_length_a 10.2640(2)
_cell_length_b 10.7540(2)
_cell_length_c 13.3660(3)
_cell_measurement_reflns_used 17301
_cell_measurement_temperature 150(2)
_cell_measurement_theta_max 27.485
_cell_measurement_theta_min 2.910
_cell_volume 1286.94(5)
_computing_cell_refinement 'HKL Scalepack (Otwinowski & Minor 1997)'
_computing_data_collection 'Collect (Bruker AXS BV 1997-2004)'
_computing_data_reduction 'Denzo & Scalepack (Otwinowski, Minor 1997)'
_computing_molecular_graphics 'ORTEX (P.McArdle 1995)'
_computing_publication_material 'SHELXL-97/2 (Sheldrick 1997)'
_computing_structure_refinement 'SHELXL-97/2 (Sheldrick 1997)'
_computing_structure_solution 'SHELXS-97 (Sheldrick 1990)'
_diffrn_ambient_temperature 150(2)
_diffrn_measured_fraction_theta_full 0.987
_diffrn_measured_fraction_theta_max 0.987
_diffrn_measurement_device_type '95mm CCD camera on \k-goniostat'
_diffrn_measurement_method CCD
_diffrn_radiation_monochromator 'horizonally mounted graphite crystal'
_diffrn_radiation_source 'fine-focus sealed tube'
_diffrn_radiation_type MoK\a
_diffrn_radiation_wavelength 0.71073
_diffrn_reflns_av_R_equivalents 0.0506
_diffrn_reflns_av_sigmaI/netI 0.0508
_diffrn_reflns_limit_h_max 13
_diffrn_reflns_limit_h_min -13
_diffrn_reflns_limit_k_max 13
_diffrn_reflns_limit_k_min -13
_diffrn_reflns_limit_l_max 17
_diffrn_reflns_limit_l_min -17
_diffrn_reflns_number 25723
_diffrn_reflns_theta_full 27.59
_diffrn_reflns_theta_max 27.59
_diffrn_reflns_theta_min 3.83
_exptl_absorpt_coefficient_mu 0.075
_exptl_absorpt_correction_T_max 0.988
_exptl_absorpt_correction_T_min 0.953
_exptl_absorpt_correction_type multi-scan
_exptl_absorpt_process_details
;
multi-scan from symmetry-related measurements
Sortav (Blessing 1995)
;
_exptl_crystal_colour colorless
_exptl_crystal_density_diffrn 1.158
_exptl_crystal_density_method 'not measured'
_exptl_crystal_description Block
_exptl_crystal_F_000 496
_exptl_crystal_size_max 0.22
_exptl_crystal_size_mid 0.12
_exptl_crystal_size_min 0.07
_refine_diff_density_max 0.265
_refine_diff_density_min -0.200
_refine_diff_density_rms 0.041
_refine_ls_extinction_coef 0.012(3)
_refine_ls_extinction_expression Fc^*^=kFc[1+0.001xFc^2^\l^3^/sin(2\q)]^-1/4^
_refine_ls_extinction_method SHELXL
_refine_ls_goodness_of_fit_ref 1.027
_refine_ls_hydrogen_treatment mixed
_refine_ls_matrix_type full
_refine_ls_number_parameters 300
_refine_ls_number_reflns 5889
_refine_ls_number_restraints 2
_refine_ls_restrained_S_all 1.027
_refine_ls_R_factor_all 0.0786
_refine_ls_R_factor_gt 0.0488
_refine_ls_shift/su_max 0.000
_refine_ls_shift/su_mean 0.000
_refine_ls_structure_factor_coef Fsqd
_refine_ls_weighting_details 'calc w=1/[\s^2^(Fo^2^)+(0.0405P)^2^+0.4607P] where P=(Fo^2^+2Fc^2^)/3'
_refine_ls_weighting_scheme calc
_refine_ls_wR_factor_gt 0.1042
_refine_ls_wR_factor_ref 0.1193
_reflns_number_gt 4178
_reflns_number_total 5889
_reflns_threshold_expression >2sigma(I)
_cod_data_source_file c2ob26765a.txt
_cod_data_source_block k09sel3
_cod_depositor_comments
;
The following automatic conversions were performed:

'_symmetry_cell_setting' value 'Triclinic' changed to 'triclinic'
according to /home/saulius/struct/CIF-dictionaries/cif_core.dic
dictionary named 'cif_core.dic' version 2.4.2 from 2011-04-26.

Automatic conversion script
Id: cif_fix_values 1891 2012-01-12 08:04:46Z andrius 
;
_cod_original_sg_symbol_H-M P-1
_cod_database_code 7152771

loop_
_symmetry_equiv_pos_as_xyz
'x, y, z'
'-x, -y, -z'

loop_
_atom_site_label
_atom_site_type_symbol
_atom_site_fract_x
_atom_site_fract_y
_atom_site_fract_z
_atom_site_U_iso_or_equiv
_atom_site_adp_type
_atom_site_occupancy
_atom_site_symmetry_multiplicity
_atom_site_calc_flag
_atom_site_refinement_flags
O1 O 0.10050(10) -0.04858(11) 0.87224(8) 0.0291(3) Uani 1 1 d .
O2 O 0.16802(11) 0.03263(11) 0.98708(9) 0.0325(3) Uani 1 1 d D
O1A O 0.48420(11) 0.44622(11) 0.38364(9) 0.0322(3) Uani 1 1 d .
O2A O 0.63203(12) 0.60183(11) 0.37432(10) 0.0367(3) Uani 1 1 d D
C1 C 0.18578(15) -0.07278(15) 0.94548(13) 0.0277(3) Uani 1 1 d .
C2 C 0.33158(15) -0.06531(16) 0.86596(13) 0.0279(3) Uani 1 1 d .
H2B H 0.3525 -0.1524 0.8531 0.033 Uiso 1 1 calc R
C3 C 0.44841(15) -0.03669(17) 0.90007(14) 0.0325(4) Uani 1 1 d .
H3A H 0.4563 -0.1107 0.9704 0.039 Uiso 1 1 calc R
H3B H 0.4296 0.0481 0.9151 0.039 Uiso 1 1 calc R
C4 C 0.58268(16) -0.02435(18) 0.80379(14) 0.0369(4) Uani 1 1 d .
H4A H 0.6574 0.0031 0.8226 0.044 Uiso 1 1 calc R
H4B H 0.6076 -0.1135 0.7970 0.044 Uiso 1 1 calc R
C5 C 0.57124(16) 0.07810(18) 0.69003(15) 0.0370(4) Uani 1 1 d .
H5A H 0.6579 0.0767 0.6297 0.044 Uiso 1 1 calc R
H5B H 0.5605 0.1693 0.6935 0.044 Uiso 1 1 calc R
C6 C 0.44964(15) 0.05091(17) 0.65800(13) 0.0314(4) Uani 1 1 d .
H6A H 0.4416 0.1241 0.5873 0.038 Uiso 1 1 calc R
H6B H 0.4642 -0.0353 0.6452 0.038 Uiso 1 1 calc R
C7 C 0.31898(14) 0.04401(15) 0.75602(12) 0.0268(3) Uani 1 1 d .
H7 H 0.3095 0.1321 0.7668 0.032 Uiso 1 1 calc R
C8 C 0.17911(14) 0.01366(15) 0.75143(12) 0.0257(3) Uani 1 1 d .
C9 C 0.18633(16) -0.08733(17) 0.69520(14) 0.0331(4) Uani 1 1 d .
H9A H 0.2281 -0.1724 0.7357 0.040 Uiso 1 1 calc R
H9B H 0.2467 -0.0512 0.6157 0.040 Uiso 1 1 calc R
C10 C 0.04458(17) -0.11711(18) 0.69573(16) 0.0398(4) Uani 1 1 d .
H10A H 0.0546 -0.1799 0.6556 0.048 Uiso 1 1 calc R
H10B H -0.0136 -0.1611 0.7751 0.048 Uiso 1 1 calc R
C11 C -0.02507(16) 0.01247(19) 0.63772(15) 0.0391(4) Uani 1 1 d .
H11A H 0.0292 0.0525 0.5566 0.047 Uiso 1 1 calc R
H11B H -0.1181 -0.0083 0.6414 0.047 Uiso 1 1 calc R
C12 C -0.03723(16) 0.11339(18) 0.69478(14) 0.0343(4) Uani 1 1 d .
H12A H -0.1000 0.0774 0.7734 0.041 Uiso 1 1 calc R
H12B H -0.0774 0.1987 0.6528 0.041 Uiso 1 1 calc R
C13 C 0.10364(15) 0.14143(16) 0.69749(13) 0.0295(3) Uani 1 1 d .
H13A H 0.1613 0.1897 0.6188 0.035 Uiso 1 1 calc R
H13B H 0.0911 0.2013 0.7407 0.035 Uiso 1 1 calc R
C14 C 0.14487(17) -0.20733(17) 1.04093(14) 0.0363(4) Uani 1 1 d .
H14A H 0.1990 -0.2252 1.0934 0.054 Uiso 1 1 calc R
H14B H 0.1624 -0.2786 1.0094 0.054 Uiso 1 1 calc R
H14C H 0.0466 -0.2056 1.0819 0.054 Uiso 1 1 calc R
C1A C 0.62682(15) 0.48125(16) 0.35562(13) 0.0313(3) Uani 1 1 d .
C2A C 0.68367(16) 0.50943(17) 0.22966(13) 0.0324(4) Uani 1 1 d .
H2A H 0.7010 0.4202 0.2205 0.039 Uiso 1 1 calc R
C3A C 0.81421(16) 0.59143(17) 0.15973(13) 0.0337(4) Uani 1 1 d .
H3A1 H 0.8926 0.5438 0.1869 0.040 Uiso 1 1 calc R
H3A2 H 0.8028 0.6801 0.1681 0.040 Uiso 1 1 calc R
C4A C 0.84320(17) 0.61125(18) 0.03462(14) 0.0381(4) Uani 1 1 d .
H4A1 H 0.9234 0.6715 -0.0121 0.046 Uiso 1 1 calc R
H4A2 H 0.8673 0.5232 0.0257 0.046 Uiso 1 1 calc R
C5A C 0.71989(17) 0.67167(18) -0.00892(14) 0.0392(4) Uani 1 1 d .
H5A1 H 0.7417 0.6772 -0.0883 0.047 Uiso 1 1 calc R
H5A2 H 0.7028 0.7644 -0.0088 0.047 Uiso 1 1 calc R
C6A C 0.58934(17) 0.58789(18) 0.06387(13) 0.0360(4) Uani 1 1 d .
H6A1 H 0.5103 0.6330 0.0366 0.043 Uiso 1 1 calc R
H6A2 H 0.6019 0.4978 0.0580 0.043 Uiso 1 1 calc R
C7A C 0.56096(16) 0.57317(16) 0.18739(13) 0.0314(3) Uani 1 1 d .
H7A H 0.5484 0.6659 0.1897 0.038 Uiso 1 1 calc R
C8A C 0.43989(16) 0.48787(16) 0.28091(13) 0.0296(3) Uani 1 1 d .
C9A C 0.41451(17) 0.35987(17) 0.26587(14) 0.0370(4) Uani 1 1 d .
H9A1 H 0.3958 0.3850 0.1923 0.044 Uiso 1 1 calc R
H9A2 H 0.4986 0.3030 0.2636 0.044 Uiso 1 1 calc R
C10A C 0.29324(18) 0.27857(18) 0.36188(15) 0.0411(4) Uani 1 1 d .
H10C H 0.2785 0.1987 0.3474 0.049 Uiso 1 1 calc R
H10D H 0.3150 0.2465 0.4348 0.049 Uiso 1 1 calc R
C11A C 0.16235(18) 0.36347(19) 0.37088(16) 0.0437(4) Uani 1 1 d .
H11C H 0.0858 0.3094 0.4344 0.052 Uiso 1 1 calc R
H11D H 0.1372 0.3911 0.2998 0.052 Uiso 1 1 calc R
C12A C 0.18368(17) 0.48802(18) 0.39130(16) 0.0412(4) Uani 1 1 d .
H12C H 0.1996 0.4604 0.4662 0.049 Uiso 1 1 calc R
H12D H 0.0996 0.5450 0.3927 0.049 Uiso 1 1 calc R
C13A C 0.30641(16) 0.56932(17) 0.29842(15) 0.0361(4) Uani 1 1 d .
H13C H 0.3220 0.6451 0.3177 0.043 Uiso 1 1 calc R
H13D H 0.2834 0.6082 0.2259 0.043 Uiso 1 1 calc R
C14A C 0.69300(18) 0.36662(17) 0.43134(14) 0.0370(4) Uani 1 1 d .
H14D H 0.6480 0.3569 0.5108 0.055 Uiso 1 1 calc R
H14E H 0.7911 0.3855 0.4108 0.055 Uiso 1 1 calc R
H14F H 0.6829 0.2829 0.4216 0.055 Uiso 1 1 calc R
H2 H 0.0784(13) 0.025(2) 1.0425(15) 0.068(7) Uiso 1 1 d D
H2C H 0.599(2) 0.583(3) 0.4570(9) 0.090(8) Uiso 1 1 d D

loop_
_atom_site_aniso_label
_atom_site_aniso_U_11
_atom_site_aniso_U_22
_atom_site_aniso_U_33
_atom_site_aniso_U_23
_atom_site_aniso_U_13
_atom_site_aniso_U_12
O1 0.0232(5) 0.0395(6) 0.0242(5) -0.0103(5) -0.0074(4) -0.0023(4)
O2 0.0298(6) 0.0387(6) 0.0328(6) -0.0190(5) -0.0069(5) -0.0006(5)
O1A 0.0301(6) 0.0385(6) 0.0279(6) -0.0116(5) -0.0084(5) -0.0018(5)
O2A 0.0432(7) 0.0348(6) 0.0351(6) -0.0154(5) -0.0115(5) -0.0024(5)
C1 0.0281(7) 0.0319(8) 0.0272(8) -0.0128(7) -0.0120(6) 0.0023(6)
C2 0.0257(7) 0.0324(8) 0.0288(8) -0.0139(7) -0.0098(6) 0.0014(6)
C3 0.0287(8) 0.0383(9) 0.0360(9) -0.0160(8) -0.0143(7) 0.0004(7)
C4 0.0253(8) 0.0461(10) 0.0432(10) -0.0183(8) -0.0136(7) 0.0014(7)
C5 0.0240(8) 0.0415(10) 0.0422(10) -0.0132(8) -0.0071(7) -0.0029(7)
C6 0.0253(7) 0.0363(9) 0.0295(8) -0.0101(7) -0.0069(6) 0.0001(6)
C7 0.0239(7) 0.0300(8) 0.0277(8) -0.0119(7) -0.0077(6) -0.0003(6)
C8 0.0221(7) 0.0324(8) 0.0225(7) -0.0107(6) -0.0057(6) -0.0005(6)
C9 0.0321(8) 0.0370(9) 0.0362(9) -0.0190(8) -0.0117(7) 0.0018(7)
C10 0.0372(9) 0.0457(10) 0.0466(10) -0.0262(9) -0.0128(8) -0.0036(8)
C11 0.0283(8) 0.0603(12) 0.0392(9) -0.0263(9) -0.0135(7) -0.0012(8)
C12 0.0278(8) 0.0468(10) 0.0323(8) -0.0180(8) -0.0124(7) 0.0061(7)
C13 0.0285(8) 0.0338(8) 0.0278(8) -0.0123(7) -0.0099(6) 0.0016(6)
C14 0.0378(9) 0.0370(9) 0.0316(9) -0.0089(8) -0.0116(7) -0.0004(7)
C1A 0.0295(8) 0.0311(8) 0.0328(8) -0.0116(7) -0.0091(7) 0.0006(6)
C2A 0.0324(8) 0.0358(9) 0.0308(8) -0.0131(7) -0.0100(7) -0.0018(7)
C3A 0.0319(8) 0.0368(9) 0.0322(9) -0.0121(7) -0.0091(7) -0.0023(7)
C4A 0.0341(9) 0.0449(10) 0.0324(9) -0.0147(8) -0.0048(7) -0.0024(7)
C5A 0.0425(9) 0.0450(10) 0.0277(8) -0.0095(8) -0.0092(7) -0.0078(8)
C6A 0.0386(9) 0.0419(10) 0.0300(8) -0.0129(8) -0.0120(7) -0.0052(7)
C7A 0.0341(8) 0.0309(8) 0.0303(8) -0.0115(7) -0.0097(7) -0.0031(6)
C8A 0.0333(8) 0.0303(8) 0.0268(8) -0.0102(7) -0.0108(6) -0.0024(6)
C9A 0.0408(9) 0.0376(9) 0.0343(9) -0.0172(8) -0.0058(7) -0.0077(7)
C10A 0.0440(10) 0.0377(10) 0.0399(10) -0.0169(8) -0.0032(8) -0.0114(8)
C11A 0.0377(9) 0.0528(11) 0.0420(10) -0.0162(9) -0.0102(8) -0.0140(8)
C12A 0.0310(8) 0.0456(10) 0.0489(11) -0.0201(9) -0.0113(8) 0.0006(7)
C13A 0.0346(9) 0.0339(9) 0.0410(9) -0.0121(8) -0.0149(7) 0.0002(7)
C14A 0.0402(9) 0.0399(9) 0.0337(9) -0.0155(8) -0.0146(7) 0.0060(7)

loop_
_atom_type_symbol
_atom_type_description
_atom_type_scat_dispersion_real
_atom_type_scat_dispersion_imag
_atom_type_scat_source
C C 0.0033 0.0016 'International Tables Vol C Tables 4.2.6.8 and 6.1.1.4'
H H 0.0000 0.0000 'International Tables Vol C Tables 4.2.6.8 and 6.1.1.4'
O O 0.0106 0.0060 'International Tables Vol C Tables 4.2.6.8 and 6.1.1.4'

loop_
_geom_angle_atom_site_label_1
_geom_angle_atom_site_label_2
_geom_angle_atom_site_label_3
_geom_angle
C1 O1 C8 111.71(10)
C1 O2 H2 109.0(13)
C1A O1A C8A 111.49(11)
C1A O2A H2C 109.3(15)
O2 C1 O1 109.98(12)
O2 C1 C14 111.63(12)
O1 C1 C14 107.62(12)
O2 C1 C2 108.12(12)
O1 C1 C2 103.63(11)
C14 C1 C2 115.50(13)
C3 C2 C1 118.59(12)
C3 C2 C7 111.50(13)
C1 C2 C7 102.32(12)
C3 C2 H2B 108.0
C1 C2 H2B 108.0
C7 C2 H2B 108.0
C2 C3 C4 109.03(13)
C2 C3 H3A 109.9
C4 C3 H3A 109.9
C2 C3 H3B 109.9
C4 C3 H3B 109.9
H3A C3 H3B 108.3
C5 C4 C3 112.16(13)
C5 C4 H4A 109.2
C3 C4 H4A 109.2
C5 C4 H4B 109.2
C3 C4 H4B 109.2
H4A C4 H4B 107.9
C4 C5 C6 113.17(13)
C4 C5 H5A 108.9
C6 C5 H5A 108.9
C4 C5 H5B 108.9
C6 C5 H5B 108.9
H5A C5 H5B 107.8
C7 C6 C5 107.78(13)
C7 C6 H6A 110.1
C5 C6 H6A 110.1
C7 C6 H6B 110.1
C5 C6 H6B 110.1
H6A C6 H6B 108.5
C2 C7 C6 110.74(12)
C2 C7 C8 102.95(12)
C6 C7 C8 120.50(12)
C2 C7 H7 107.3
C6 C7 H7 107.3
C8 C7 H7 107.3
O1 C8 C9 107.77(12)
O1 C8 C13 108.48(11)
C9 C8 C13 110.35(12)
O1 C8 C7 103.06(11)
C9 C8 C7 114.31(12)
C13 C8 C7 112.38(12)
C8 C9 C10 112.33(13)
C8 C9 H9A 109.1
C10 C9 H9A 109.1
C8 C9 H9B 109.1
C10 C9 H9B 109.1
H9A C9 H9B 107.9
C11 C10 C9 110.60(14)
C11 C10 H10A 109.5
C9 C10 H10A 109.5
C11 C10 H10B 109.5
C9 C10 H10B 109.5
H10A C10 H10B 108.1
C12 C11 C10 110.85(13)
C12 C11 H11A 109.5
C10 C11 H11A 109.5
C12 C11 H11B 109.5
C10 C11 H11B 109.5
H11A C11 H11B 108.1
C11 C12 C13 111.05(13)
C11 C12 H12A 109.4
C13 C12 H12A 109.4
C11 C12 H12B 109.4
C13 C12 H12B 109.4
H12A C12 H12B 108.0
C8 C13 C12 113.11(13)
C8 C13 H13A 109.0
C12 C13 H13A 109.0
C8 C13 H13B 109.0
C12 C13 H13B 109.0
H13A C13 H13B 107.8
C1 C14 H14A 109.5
C1 C14 H14B 109.5
H14A C14 H14B 109.5
C1 C14 H14C 109.5
H14A C14 H14C 109.5
H14B C14 H14C 109.5
O2A C1A O1A 109.40(12)
O2A C1A C14A 110.26(13)
O1A C1A C14A 107.94(13)
O2A C1A C2A 108.75(13)
O1A C1A C2A 103.82(12)
C14A C1A C2A 116.33(13)
C1A C2A C3A 120.08(13)
C1A C2A C7A 102.54(12)
C3A C2A C7A 112.47(14)
C1A C2A H2A 107.0
C3A C2A H2A 107.0
C7A C2A H2A 107.0
C2A C3A C4A 108.95(13)
C2A C3A H3A1 109.9
C4A C3A H3A1 109.9
C2A C3A H3A2 109.9
C4A C3A H3A2 109.9
H3A1 C3A H3A2 108.3
C5A C4A C3A 112.36(13)
C5A C4A H4A1 109.1
C3A C4A H4A1 109.1
C5A C4A H4A2 109.1
C3A C4A H4A2 109.1
H4A1 C4A H4A2 107.9
C4A C5A C6A 112.05(14)
C4A C5A H5A1 109.2
C6A C5A H5A1 109.2
C4A C5A H5A2 109.2
C6A C5A H5A2 109.2
H5A1 C5A H5A2 107.9
C7A C6A C5A 108.85(13)
C7A C6A H6A1 109.9
C5A C6A H6A1 109.9
C7A C6A H6A2 109.9
C5A C6A H6A2 109.9
H6A1 C6A H6A2 108.3
C2A C7A C6A 110.85(13)
C2A C7A C8A 102.78(13)
C6A C7A C8A 120.39(13)
C2A C7A H7A 107.4
C6A C7A H7A 107.4
C8A C7A H7A 107.4
O1A C8A C13A 108.55(12)
O1A C8A C9A 107.67(12)
C13A C8A C9A 110.03(13)
O1A C8A C7A 103.00(11)
C13A C8A C7A 112.61(13)
C9A C8A C7A 114.48(12)
C10A C9A C8A 112.14(13)
C10A C9A H9A1 109.2
C8A C9A H9A1 109.2
C10A C9A H9A2 109.2
C8A C9A H9A2 109.2
H9A1 C9A H9A2 107.9
C11A C10A C9A 111.03(15)
C11A C10A H10C 109.4
C9A C10A H10C 109.4
C11A C10A H10D 109.4
C9A C10A H10D 109.4
H10C C10A H10D 108.0
C10A C11A C12A 110.24(14)
C10A C11A H11C 109.6
C12A C11A H11C 109.6
C10A C11A H11D 109.6
C12A C11A H11D 109.6
H11C C11A H11D 108.1
C11A C12A C13A 110.90(14)
C11A C12A H12C 109.5
C13A C12A H12C 109.5
C11A C12A H12D 109.5
C13A C12A H12D 109.5
H12C C12A H12D 108.0
C12A C13A C8A 114.16(14)
C12A C13A H13C 108.7
C8A C13A H13C 108.7
C12A C13A H13D 108.7
C8A C13A H13D 108.7
H13C C13A H13D 107.6
C1A C14A H14D 109.5
C1A C14A H14E 109.5
H14D C14A H14E 109.5
C1A C14A H14F 109.5
H14D C14A H14F 109.5
H14E C14A H14F 109.5

loop_
_geom_bond_atom_site_label_1
_geom_bond_atom_site_label_2
_geom_bond_distance
O1 C1 1.4473(17)
O1 C8 1.4715(17)
O2 C1 1.4119(18)
O2 H2 0.965(9)
O1A C1A 1.4502(18)
O1A C8A 1.4736(18)
O2A C1A 1.4225(18)
O2A H2C 0.989(10)
C1 C14 1.511(2)
C1 C2 1.518(2)
C2 C3 1.517(2)
C2 C7 1.520(2)
C2 H2B 1.0000
C3 C4 1.528(2)
C3 H3A 0.9900
C3 H3B 0.9900
C4 C5 1.526(2)
C4 H4A 0.9900
C4 H4B 0.9900
C5 C6 1.538(2)
C5 H5A 0.9900
C5 H5B 0.9900
C6 C7 1.526(2)
C6 H6A 0.9900
C6 H6B 0.9900
C7 C8 1.538(2)
C7 H7 1.0000
C8 C9 1.524(2)
C8 C13 1.526(2)
C9 C10 1.527(2)
C9 H9A 0.9900
C9 H9B 0.9900
C10 C11 1.524(3)
C10 H10A 0.9900
C10 H10B 0.9900
C11 C12 1.522(2)
C11 H11A 0.9900
C11 H11B 0.9900
C12 C13 1.529(2)
C12 H12A 0.9900
C12 H12B 0.9900
C13 H13A 0.9900
C13 H13B 0.9900
C14 H14A 0.9800
C14 H14B 0.9800
C14 H14C 0.9800
C1A C14A 1.507(2)
C1A C2A 1.510(2)
C2A C3A 1.518(2)
C2A C7A 1.521(2)
C2A H2A 1.0000
C3A C4A 1.532(2)
C3A H3A1 0.9900
C3A H3A2 0.9900
C4A C5A 1.528(2)
C4A H4A1 0.9900
C4A H4A2 0.9900
C5A C6A 1.531(2)
C5A H5A1 0.9900
C5A H5A2 0.9900
C6A C7A 1.527(2)
C6A H6A1 0.9900
C6A H6A2 0.9900
C7A C8A 1.533(2)
C7A H7A 1.0000
C8A C13A 1.528(2)
C8A C9A 1.531(2)
C9A C10A 1.529(2)
C9A H9A1 0.9900
C9A H9A2 0.9900
C10A C11A 1.521(3)
C10A H10C 0.9900
C10A H10D 0.9900
C11A C12A 1.521(2)
C11A H11C 0.9900
C11A H11D 0.9900
C12A C13A 1.525(2)
C12A H12C 0.9900
C12A H12D 0.9900
C13A H13C 0.9900
C13A H13D 0.9900
C14A H14D 0.9800
C14A H14E 0.9800
C14A H14F 0.9800

loop_
_geom_torsion_atom_site_label_1
_geom_torsion_atom_site_label_2
_geom_torsion_atom_site_label_3
_geom_torsion_atom_site_label_4
_geom_torsion
C8 O1 C1 O2 97.62(13)
C8 O1 C1 C14 -140.58(12)
C8 O1 C1 C2 -17.76(15)
O2 C1 C2 C3 42.01(18)
O1 C1 C2 C3 158.70(13)
C14 C1 C2 C3 -83.86(17)
O2 C1 C2 C7 -81.11(13)
O1 C1 C2 C7 35.59(14)
C14 C1 C2 C7 153.03(13)
C1 C2 C3 C4 -176.11(14)
C7 C2 C3 C4 -57.69(17)
C2 C3 C4 C5 53.37(18)
C3 C4 C5 C6 -53.97(19)
C4 C5 C6 C7 54.83(18)
C3 C2 C7 C6 62.03(16)
C1 C2 C7 C6 -170.20(12)
C3 C2 C7 C8 -167.88(12)
C1 C2 C7 C8 -40.11(14)
C5 C6 C7 C2 -58.11(16)
C5 C6 C7 C8 -178.19(13)
C1 O1 C8 C9 113.93(12)
C1 O1 C8 C13 -126.59(12)
C1 O1 C8 C7 -7.28(15)
C2 C7 C8 O1 29.30(13)
C6 C7 C8 O1 153.16(13)
C2 C7 C8 C9 -87.35(15)
C6 C7 C8 C9 36.5(2)
C2 C7 C8 C13 145.87(12)
C6 C7 C8 C13 -90.26(16)
O1 C8 C9 C10 64.47(17)
C13 C8 C9 C10 -53.81(18)
C7 C8 C9 C10 178.37(14)
C8 C9 C10 C11 56.77(18)
C9 C10 C11 C12 -57.06(18)
C10 C11 C12 C13 55.58(19)
O1 C8 C13 C12 -65.35(15)
C9 C8 C13 C12 52.50(16)
C7 C8 C13 C12 -178.63(12)
C11 C12 C13 C8 -53.98(18)
C8A O1A C1A O2A 99.70(13)
C8A O1A C1A C14A -140.30(12)
C8A O1A C1A C2A -16.25(15)
O2A C1A C2A C3A 43.99(19)
O1A C1A C2A C3A 160.40(14)
C14A C1A C2A C3A -81.19(19)
O2A C1A C2A C7A -81.55(14)
O1A C1A C2A C7A 34.86(15)
C14A C1A C2A C7A 153.27(14)
C1A C2A C3A C4A -176.72(14)
C7A C2A C3A C4A -55.99(18)
C2A C3A C4A C5A 53.79(19)
C3A C4A C5A C6A -55.46(19)
C4A C5A C6A C7A 55.74(19)
C1A C2A C7A C6A -170.33(13)
C3A C2A C7A C6A 59.30(17)
C1A C2A C7A C8A -40.42(15)
C3A C2A C7A C8A -170.79(13)
C5A C6A C7A C2A -57.15(18)
C5A C6A C7A C8A -177.01(14)
C1A O1A C8A C13A -128.57(13)
C1A O1A C8A C9A 112.34(13)
C1A O1A C8A C7A -8.99(15)
C2A C7A C8A O1A 30.32(14)
C6A C7A C8A O1A 154.11(14)
C2A C7A C8A C13A 147.06(13)
C6A C7A C8A C13A -89.15(18)
C2A C7A C8A C9A -86.26(15)
C6A C7A C8A C9A 37.5(2)
O1A C8A C9A C10A 65.81(17)
C13A C8A C9A C10A -52.33(19)
C7A C8A C9A C10A 179.67(14)
C8A C9A C10A C11A 57.14(19)
C9A C10A C11A C12A -58.22(19)
C10A C11A C12A C13A 56.0(2)
C11A C12A C13A C8A -53.8(2)
O1A C8A C13A C12A -66.31(17)
C9A C8A C13A C12A 51.29(18)
C7A C8A C13A C12A -179.69(13)
